data_2205462
loop_
_publ_author_name
'Zhengkai Li'
'Jin Zhao'
'Lei Liang'
'Xiangge Zhou'

_publ_section_title
;
 Bis(pyrimidine-2-thiolato)bis(triphenylphosphine)ruthenium(II)
 chloroform solvate
;
_journal_issue 4
_journal_name_full 'Acta Crystallographica Section E'
_journal_page_first m714
_journal_page_last m716
_journal_paper_doi 10.1107/S1600536805008214
_journal_volume 61
_journal_year 2005
_chemical_formula_iupac '[Ru (C4 H3 N2 S)2 (C18 H15 P1)2], C H Cl3'
_chemical_formula_moiety 'Ru (C4 H3 N2 S)2 (P Ph3)2, (C H Cl3)'
_chemical_formula_sum 'C45 H37 Cl3 N4 P2 Ru S2'
_chemical_formula_weight 967.27
_chemical_name_systematic
;
Bis(pyrimidine-2-thiolato)bis(triphenylphosphine)ruthenium(II) chloroform
solvate
;
_space_group_IT_number 14
_symmetry_cell_setting monoclinic
_symmetry_space_group_name_Hall '-P 2yn'
_symmetry_space_group_name_H-M 'P 1 21/n 1'
_atom_sites_solution_hydrogens geom
_atom_sites_solution_primary direct
_atom_sites_solution_secondary difmap
_audit_creation_method SHELXL-97
_cell_angle_alpha 90.00
_cell_angle_beta 95.382(3)
_cell_angle_gamma 90.00
_cell_formula_units_Z 4
_cell_length_a 11.7340(19)
_cell_length_b 10.3824(17)
_cell_length_c 36.162(6)
_cell_measurement_reflns_used 12257
_cell_measurement_temperature 294(2)
_cell_measurement_theta_max 27.5
_cell_measurement_theta_min 1
_cell_volume 4386.1(12)
_computing_cell_refinement 'SAINT (Bruker, 1997)'
_computing_data_collection 'SMART (Bruker, 1997)'
_computing_data_reduction 'SHELXTL (Sheldrick, 1998)'
_computing_molecular_graphics SHELXTL
_computing_publication_material SHELXTL
_computing_structure_refinement 'SHELXL97 (Sheldrick, 1997)'
_computing_structure_solution 'SHELXS97 (Sheldrick, 1997)'
_diffrn_ambient_temperature 294(2)
_diffrn_measured_fraction_theta_full 0.995
_diffrn_measured_fraction_theta_max 0.995
_diffrn_measurement_device_type 'Bruker SMART CCD area-detector'
_diffrn_measurement_method '\f and \w'
_diffrn_radiation_monochromator graphite
_diffrn_radiation_source 'fine-focus sealed tube'
_diffrn_radiation_type MoK\a
_diffrn_radiation_wavelength 0.71073
_diffrn_reflns_av_R_equivalents 0.0437
_diffrn_reflns_av_sigmaI/netI 0.0607
_diffrn_reflns_limit_h_max 15
_diffrn_reflns_limit_h_min -14
_diffrn_reflns_limit_k_max 13
_diffrn_reflns_limit_k_min -13
_diffrn_reflns_limit_l_max 43
_diffrn_reflns_limit_l_min -47
_diffrn_reflns_number 29059
_diffrn_reflns_theta_full 27.55
_diffrn_reflns_theta_max 27.55
_diffrn_reflns_theta_min 2.54
_exptl_absorpt_coefficient_mu 0.746
_exptl_absorpt_correction_T_max 0.8531
_exptl_absorpt_correction_T_min 0.7648
_exptl_absorpt_correction_type multi-scan
_exptl_absorpt_process_details '(SADABS; Sheldrick, 1996)'
_exptl_crystal_colour yellow
_exptl_crystal_density_diffrn 1.465
_exptl_crystal_density_method 'not measured'
_exptl_crystal_description prism
_exptl_crystal_F_000 1968
_exptl_crystal_size_max 0.38
_exptl_crystal_size_mid 0.24
_exptl_crystal_size_min 0.22
_refine_diff_density_max 0.583
_refine_diff_density_min -0.617
_refine_ls_extinction_method none
_refine_ls_goodness_of_fit_ref 1.027
_refine_ls_hydrogen_treatment constr
_refine_ls_matrix_type full
_refine_ls_number_parameters 540
_refine_ls_number_reflns 10086
_refine_ls_number_restraints 9
_refine_ls_restrained_S_all 1.038
_refine_ls_R_factor_all 0.0697
_refine_ls_R_factor_gt 0.0404
_refine_ls_shift/su_max 0.001
_refine_ls_shift/su_mean 0.000
_refine_ls_structure_factor_coef Fsqd
_refine_ls_weighting_details 'calc w = 1/[\s^2^(Fo^2^)+(0.03P)^2^] where P = (Fo^2^+2Fc^2^)/3'
_refine_ls_weighting_scheme calc
_refine_ls_wR_factor_gt 0.0762
_refine_ls_wR_factor_ref 0.0831
_reflns_number_gt 6790
_reflns_number_total 10086
_reflns_threshold_expression I>2\s(I)
_cod_data_source_file cv6463.cif
_cod_data_source_block I
_cod_depositor_comments
;
The following automatic conversions were performed:
'_symmetry_cell_setting' value 'Monoclinic' changed to 'monoclinic'
according to '/home/saulius/struct/CIF-dictionaries/cif_core.dic'
dictionary named 'cif_core.dic' version 2.4.1 from 2010-06-29.

Automatic conversion script
Id: cif_fix_enum 1527 2010-12-29 10:47:43Z saulius 

The following automatic conversions were performed:

'_symmetry_cell_setting' value 'Monoclinic' changed to 'monoclinic'
according to /home/saulius/struct/CIF-dictionaries/cif_core.dic
dictionary named 'cif_core.dic' version 2.4.1 from 2010-06-29.

Automatic conversion script
Id: cif_fix_values 1715 2011-07-08 13:25:40Z adriana 
;
_cod_original_sg_symbol_H-M 'P 21/n'
_cod_database_code 2205462
_cod_database_fobs_code 2205462

loop_
_symmetry_equiv_pos_as_xyz
'x, y, z'
'-x+1/2, y+1/2, -z+1/2'
'-x, -y, -z'
'x-1/2, -y-1/2, z-1/2'

loop_
_atom_site_label
_atom_site_fract_x
_atom_site_fract_y
_atom_site_fract_z
_atom_site_U_iso_or_equiv
_atom_site_adp_type
_atom_site_calc_flag
_atom_site_refinement_flags
_atom_site_occupancy
_atom_site_disorder_assembly
_atom_site_disorder_group
_atom_site_type_symbol
Ru1 0.650698(19) 0.12698(2) 0.353996(6) 0.02883(7) Uani d . 1 . . Ru
S1 0.66831(7) -0.09107(6) 0.33029(2) 0.03853(19) Uani d . 1 . . S
S2 0.72586(7) 0.34232(7) 0.36783(2) 0.0420(2) Uani d . 1 . . S
P1 0.48347(6) 0.15768(6) 0.31538(2) 0.03121(17) Uani d . 1 . . P
P2 0.57429(7) 0.09746(7) 0.41056(2) 0.03425(18) Uani d . 1 . . P
N1 0.74155(18) 0.1197(2) 0.30651(6) 0.0315(5) Uani d . 1 . . N
N2 0.7940(2) -0.0596(2) 0.27121(8) 0.0532(7) Uani d . 1 . . N
N3 0.81737(19) 0.1243(2) 0.38143(6) 0.0345(5) Uani d . 1 . . N
N4 0.9454(2) 0.2973(3) 0.39682(8) 0.0540(7) Uani d . 1 . . N
C1 0.7428(2) -0.0086(3) 0.29885(8) 0.0359(7) Uani d . 1 . . C
C2 0.8468(3) 0.0231(3) 0.25016(10) 0.0598(10) Uani d . 1 . . C
H2B 0.8826 -0.0095 0.2303 0.072 Uiso calc R 1 . . H
C3 0.8508(3) 0.1538(3) 0.25637(9) 0.0511(8) Uani d . 1 . . C
H3A 0.8888 0.2087 0.2413 0.061 Uiso calc R 1 . . H
C4 0.7967(2) 0.1997(3) 0.28558(8) 0.0407(7) Uani d . 1 . . C
H4B 0.7984 0.2874 0.2908 0.049 Uiso calc R 1 . . H
C5 0.8433(2) 0.2515(3) 0.38359(8) 0.0369(7) Uani d . 1 . . C
C6 1.0217(3) 0.2106(4) 0.40946(10) 0.0621(10) Uani d . 1 . . C
H6A 1.0928 0.2397 0.4196 0.075 Uiso calc R 1 . . H
C7 1.0025(3) 0.0796(4) 0.40853(9) 0.0541(9) Uani d . 1 . . C
H7A 1.0586 0.0213 0.4175 0.065 Uiso calc R 1 . . H
C8 0.8968(3) 0.0395(3) 0.39379(8) 0.0437(8) Uani d . 1 . . C
H8A 0.8803 -0.0481 0.3924 0.052 Uiso calc R 1 . . H
C9 0.4364(2) 0.3250(3) 0.30488(8) 0.0335(7) Uani d . 1 . . C
C10 0.4698(3) 0.4254(3) 0.32907(8) 0.0417(7) Uani d . 1 . . C
H10A 0.5155 0.4081 0.3509 0.050 Uiso calc R 1 . . H
C11 0.4357(3) 0.5505(3) 0.32094(10) 0.0553(9) Uani d . 1 . . C
H11A 0.4586 0.6168 0.3373 0.066 Uiso calc R 1 . . H
C12 0.3677(3) 0.5772(3) 0.28869(10) 0.0587(10) Uani d . 1 . . C
H12A 0.3455 0.6616 0.2831 0.070 Uiso calc R 1 . . H
C13 0.3331(3) 0.4798(3) 0.26495(9) 0.0513(9) Uani d . 1 . . C
H13A 0.2865 0.4980 0.2434 0.062 Uiso calc R 1 . . H
C14 0.3664(2) 0.3549(3) 0.27261(8) 0.0440(8) Uani d . 1 . . C
H14A 0.3420 0.2896 0.2561 0.053 Uiso calc R 1 . . H
C15 0.3492(2) 0.0782(3) 0.32581(7) 0.0345(7) Uani d . 1 . . C
C16 0.2440(3) 0.1401(3) 0.32337(8) 0.0442(8) Uani d . 1 . . C
H16A 0.2401 0.2276 0.3179 0.053 Uiso calc R 1 . . H
C17 0.1453(3) 0.0740(4) 0.32894(10) 0.0573(9) Uani d . 1 . . C
H17A 0.0755 0.1171 0.3272 0.069 Uiso calc R 1 . . H
C18 0.1495(3) -0.0554(4) 0.33703(10) 0.0628(10) Uani d . 1 . . C
H18A 0.0825 -0.1001 0.3403 0.075 Uiso calc R 1 . . H
C19 0.2527(3) -0.1182(3) 0.34028(9) 0.0550(9) Uani d . 1 . . C
H19A 0.2559 -0.2055 0.3460 0.066 Uiso calc R 1 . . H
C20 0.3525(3) -0.0517(3) 0.33501(8) 0.0436(8) Uani d . 1 . . C
H20A 0.4223 -0.0946 0.3377 0.052 Uiso calc R 1 . . H
C21 0.4965(2) 0.0986(3) 0.26757(8) 0.0344(7) Uani d . 1 . . C
C22 0.4600(3) -0.0233(3) 0.25540(9) 0.0431(8) Uani d . 1 . . C
H22A 0.4247 -0.0776 0.2713 0.052 Uiso calc R 1 . . H
C23 0.4758(3) -0.0637(3) 0.22002(10) 0.0553(9) Uani d . 1 . . C
H23A 0.4503 -0.1450 0.2122 0.066 Uiso calc R 1 . . H
C24 0.5286(3) 0.0137(4) 0.19599(10) 0.0644(10) Uani d . 1 . . C
H24A 0.5385 -0.0144 0.1721 0.077 Uiso calc R 1 . . H
C25 0.5665(3) 0.1335(4) 0.20791(9) 0.0616(10) Uani d . 1 . . C
H25A 0.6030 0.1868 0.1920 0.074 Uiso calc R 1 . . H
C26 0.5507(3) 0.1746(3) 0.24309(9) 0.0462(8) Uani d . 1 . . C
H26A 0.5770 0.2557 0.2507 0.055 Uiso calc R 1 . . H
C27 0.6889(3) 0.0987(3) 0.44922(8) 0.0393(7) Uani d . 1 . . C
C28 0.7296(3) -0.0098(3) 0.46824(9) 0.0525(9) Uani d . 1 . . C
H28A 0.6945 -0.0889 0.4630 0.063 Uiso calc R 1 . . H
C29 0.8221(3) -0.0022(4) 0.49496(10) 0.0683(11) Uani d . 1 . . C
H29A 0.8484 -0.0763 0.5075 0.082 Uiso calc R 1 . . H
C30 0.8749(3) 0.1126(4) 0.50307(10) 0.0707(11) Uani d . 1 . . C
H30A 0.9377 0.1167 0.5207 0.085 Uiso calc R 1 . . H
C31 0.8353(3) 0.2214(4) 0.48517(9) 0.0616(10) Uani d . 1 . . C
H31A 0.8708 0.3000 0.4908 0.074 Uiso calc R 1 . . H
C32 0.7421(3) 0.2156(3) 0.45854(8) 0.0485(8) Uani d . 1 . . C
H32A 0.7149 0.2907 0.4468 0.058 Uiso calc R 1 . . H
C33 0.4723(2) 0.2103(3) 0.42938(8) 0.0386(7) Uani d . 1 . . C
C34 0.4688(3) 0.2292(3) 0.46719(9) 0.0583(9) Uani d . 1 . . C
H34A 0.5211 0.1869 0.4839 0.070 Uiso calc R 1 . . H
C35 0.3886(3) 0.3100(4) 0.48024(10) 0.0681(11) Uani d . 1 . . C
H35A 0.3874 0.3221 0.5057 0.082 Uiso calc R 1 . . H
C36 0.3103(3) 0.3730(3) 0.45605(10) 0.0576(9) Uani d . 1 . . C
H36A 0.2560 0.4270 0.4650 0.069 Uiso calc R 1 . . H
C37 0.3128(3) 0.3556(3) 0.41881(10) 0.0514(8) Uani d . 1 . . C
H37A 0.2605 0.3985 0.4022 0.062 Uiso calc R 1 . . H
C38 0.3933(3) 0.2741(3) 0.40563(9) 0.0418(7) Uani d . 1 . . C
H38A 0.3939 0.2624 0.3802 0.050 Uiso calc R 1 . . H
C39 0.5048(3) -0.0583(3) 0.41785(8) 0.0434(8) Uani d . 1 . . C
C40 0.4000(3) -0.0698(4) 0.43216(9) 0.0605(10) Uani d . 1 . . C
H40A 0.3606 0.0035 0.4385 0.073 Uiso calc R 1 . . H
C41 0.3540(4) -0.1908(5) 0.43693(12) 0.0943(16) Uani d . 1 . . C
H41A 0.2836 -0.1982 0.4466 0.113 Uiso calc R 1 . . H
C42 0.4101(5) -0.2988(5) 0.42777(12) 0.0981(18) Uani d . 1 . . C
H42A 0.3777 -0.3794 0.4310 0.118 Uiso calc R 1 . . H
C43 0.5139(4) -0.2894(4) 0.41390(10) 0.0782(13) Uani d . 1 . . C
H43A 0.5532 -0.3634 0.4081 0.094 Uiso calc R 1 . . H
C44 0.5609(3) -0.1691(3) 0.40844(9) 0.0543(9) Uani d . 1 . . C
H44A 0.6307 -0.1628 0.3984 0.065 Uiso calc R 1 . . H
C45 0.0728(3) 1.4062(4) 0.58197(10) 0.0780(13) Uani d D 1 . . C
H45 0.0798 1.4974 0.5888 0.094 Uiso calc R 1 A 1 H
Cl1 0.16200(13) 1.31538(12) 0.61405(4) 0.0827(5) Uani d PD 0.834(3) B 1 Cl
Cl2 -0.0687(2) 1.3589(4) 0.58408(14) 0.1433(13) Uani d PD 0.834(3) B 1 Cl
Cl3 0.1205(3) 1.3860(2) 0.53789(5) 0.1431(9) Uani d PD 0.834(3) B 1 Cl
Cl1' 0.1737(11) 1.3114(12) 0.5769(5) 0.230(6) Uani d PD 0.166(3) B 2 Cl
Cl2' -0.0337(11) 1.3200(19) 0.5931(6) 0.149(8) Uani d PD 0.166(3) B 2 Cl
Cl3' 0.0278(11) 1.4522(10) 0.5403(2) 0.143(4) Uani d PD 0.166(3) B 2 Cl

loop_
_atom_site_aniso_label
_atom_site_aniso_U_11
_atom_site_aniso_U_22
_atom_site_aniso_U_33
_atom_site_aniso_U_12
_atom_site_aniso_U_13
_atom_site_aniso_U_23
Ru1 0.03168(13) 0.02514(11) 0.02908(12) -0.00258(10) -0.00023(9) 0.00045(10)
S1 0.0473(5) 0.0272(4) 0.0411(5) -0.0022(3) 0.0039(4) 0.0011(3)
S2 0.0466(5) 0.0296(4) 0.0484(5) -0.0040(3) -0.0020(4) -0.0021(3)
P1 0.0346(4) 0.0307(4) 0.0278(4) -0.0020(3) -0.0002(3) -0.0007(3)
P2 0.0377(4) 0.0352(4) 0.0292(4) -0.0047(3) -0.0001(3) 0.0017(3)
N1 0.0323(13) 0.0303(12) 0.0321(13) -0.0020(11) 0.0042(10) 0.0007(10)
N2 0.066(2) 0.0398(15) 0.0575(19) 0.0030(14) 0.0251(15) -0.0083(13)
N3 0.0312(13) 0.0367(13) 0.0349(14) -0.0041(12) -0.0012(10) 0.0028(11)
N4 0.0424(17) 0.0528(17) 0.065(2) -0.0154(14) -0.0056(14) -0.0039(14)
C1 0.0359(17) 0.0336(16) 0.0380(18) 0.0017(13) 0.0026(14) -0.0010(13)
C2 0.065(2) 0.057(2) 0.062(2) 0.0063(19) 0.0305(19) -0.0075(18)
C3 0.054(2) 0.051(2) 0.051(2) -0.0018(17) 0.0218(17) 0.0058(16)
C4 0.0441(19) 0.0341(16) 0.044(2) -0.0012(14) 0.0040(15) 0.0027(14)
C5 0.0398(18) 0.0376(17) 0.0329(17) -0.0089(14) 0.0017(13) -0.0030(13)
C6 0.035(2) 0.083(3) 0.066(3) -0.013(2) -0.0083(18) -0.004(2)
C7 0.038(2) 0.070(2) 0.053(2) 0.0072(18) -0.0040(16) 0.0037(17)
C8 0.0435(19) 0.0440(18) 0.043(2) 0.0016(16) 0.0028(15) 0.0036(14)
C9 0.0347(16) 0.0343(15) 0.0315(16) 0.0040(13) 0.0026(13) 0.0036(12)
C10 0.049(2) 0.0390(17) 0.0356(18) 0.0064(15) -0.0028(14) 0.0016(13)
C11 0.074(3) 0.0344(18) 0.056(2) 0.0104(17) 0.0016(19) -0.0057(15)
C12 0.065(2) 0.044(2) 0.067(3) 0.0189(18) 0.004(2) 0.0116(18)
C13 0.049(2) 0.061(2) 0.043(2) 0.0142(17) -0.0024(16) 0.0145(17)
C14 0.0439(18) 0.0481(19) 0.0388(18) 0.0038(15) -0.0024(14) 0.0040(14)
C15 0.0386(17) 0.0380(16) 0.0262(16) -0.0079(14) -0.0006(13) -0.0035(12)
C16 0.0457(19) 0.0479(19) 0.0389(18) -0.0043(16) 0.0040(14) -0.0027(14)
C17 0.041(2) 0.074(3) 0.057(2) -0.0034(19) 0.0084(17) -0.0030(19)
C18 0.051(2) 0.078(3) 0.061(2) -0.024(2) 0.0161(19) -0.004(2)
C19 0.067(2) 0.050(2) 0.049(2) -0.017(2) 0.0084(17) 0.0039(16)
C20 0.0424(19) 0.051(2) 0.0373(19) -0.0051(16) 0.0039(14) 0.0022(14)
C21 0.0307(16) 0.0419(17) 0.0295(16) 0.0018(13) -0.0031(12) -0.0016(12)
C22 0.0422(19) 0.0445(18) 0.0421(19) -0.0033(15) 0.0017(15) -0.0058(14)
C23 0.056(2) 0.055(2) 0.054(2) 0.0012(18) 0.0015(18) -0.0222(18)
C24 0.071(3) 0.085(3) 0.038(2) 0.014(2) 0.0089(19) -0.0166(19)
C25 0.075(3) 0.071(2) 0.041(2) 0.002(2) 0.0174(18) 0.0043(18)
C26 0.054(2) 0.0471(18) 0.0381(19) -0.0019(16) 0.0069(15) -0.0014(14)
C27 0.0418(18) 0.0501(19) 0.0251(16) -0.0037(15) -0.0008(13) 0.0004(13)
C28 0.060(2) 0.055(2) 0.041(2) 0.0027(18) -0.0036(17) 0.0053(16)
C29 0.070(3) 0.077(3) 0.054(2) 0.009(2) -0.017(2) 0.009(2)
C30 0.054(2) 0.105(3) 0.049(2) -0.003(2) -0.0158(18) 0.003(2)
C31 0.061(2) 0.081(3) 0.042(2) -0.023(2) -0.0031(18) -0.0050(19)
C32 0.056(2) 0.054(2) 0.0345(19) -0.0083(17) -0.0030(15) 0.0012(15)
C33 0.0409(18) 0.0415(17) 0.0335(18) -0.0055(14) 0.0039(14) -0.0001(13)
C34 0.067(2) 0.074(2) 0.034(2) 0.013(2) 0.0060(17) 0.0011(17)
C35 0.081(3) 0.083(3) 0.042(2) 0.012(2) 0.018(2) -0.0087(19)
C36 0.059(2) 0.055(2) 0.062(2) 0.0046(19) 0.0215(19) -0.0069(19)
C37 0.053(2) 0.047(2) 0.055(2) 0.0036(17) 0.0062(17) 0.0041(16)
C38 0.0466(19) 0.0425(17) 0.0366(18) -0.0012(15) 0.0048(14) -0.0017(14)
C39 0.057(2) 0.0435(18) 0.0291(17) -0.0167(16) 0.0022(15) 0.0019(13)
C40 0.064(2) 0.067(2) 0.051(2) -0.025(2) 0.0094(19) -0.0025(18)
C41 0.112(4) 0.106(4) 0.068(3) -0.073(3) 0.023(3) 0.002(3)
C42 0.164(5) 0.067(3) 0.063(3) -0.071(3) 0.010(3) 0.002(2)
C43 0.140(4) 0.045(2) 0.047(2) -0.019(3) -0.002(3) 0.0037(17)
C44 0.082(3) 0.0420(19) 0.039(2) -0.0138(18) 0.0073(17) 0.0046(15)
C45 0.101(3) 0.051(2) 0.079(3) 0.006(2) -0.007(3) -0.006(2)
Cl1 0.1070(11) 0.0606(8) 0.0796(11) 0.0110(7) 0.0032(8) 0.0014(7)
Cl2 0.0802(12) 0.151(3) 0.193(3) -0.0026(15) -0.0182(15) -0.060(2)
Cl3 0.194(2) 0.159(2) 0.0792(13) -0.0079(17) 0.0306(14) 0.0029(12)
Cl1' 0.231(15) 0.172(12) 0.287(12) 0.088(11) 0.031(15) -0.011(13)
Cl2' 0.167(16) 0.119(11) 0.170(15) -0.065(13) 0.066(14) -0.008(8)
Cl3' 0.171(9) 0.132(9) 0.124(8) -0.078(7) 0.004(8) -0.032(7)

loop_
_atom_type_symbol
_atom_type_description
_atom_type_scat_dispersion_real
_atom_type_scat_dispersion_imag
_atom_type_scat_source
C C 0.0033 0.0016 'International Tables Vol C Tables 4.2.6.8 and 6.1.1.4'
H H 0.0000 0.0000 'International Tables Vol C Tables 4.2.6.8 and 6.1.1.4'
N N 0.0061 0.0033 'International Tables Vol C Tables 4.2.6.8 and 6.1.1.4'
P P 0.1023 0.0942 'International Tables Vol C Tables 4.2.6.8 and 6.1.1.4'
Cl Cl 0.1484 0.1585 'International Tables Vol C Tables 4.2.6.8 and 6.1.1.4'
Ru Ru -1.2594 0.8363 'International Tables Vol C Tables 4.2.6.8 and 6.1.1.4'
S S 0.1246 0.1234 'International Tables Vol C Tables 4.2.6.8 and 6.1.1.4'

loop_
_geom_angle_atom_site_label_1
_geom_angle_atom_site_label_2
_geom_angle_atom_site_label_3
_geom_angle
_geom_angle_publ_flag
N1 Ru1 N3 82.25(9) yes
N1 Ru1 P1 88.76(6) yes
N3 Ru1 P1 168.33(6) yes
N1 Ru1 P2 167.75(5) yes
N3 Ru1 P2 90.09(6) yes
N1 Ru1 S2 89.96(5) yes
N3 Ru1 S2 67.29950 yes
S1 Ru1 S2 152.05(3) yes
P1 Ru1 P2 99.96(3) yes
N1 Ru1 S1 67.24(5) yes
N3 Ru1 S1 92.76(5) yes
P1 Ru1 S1 90.60(2) yes
P2 Ru1 S1 103.84(2) yes
P1 Ru1 S2 105.46(2) yes
P2 Ru1 S2 95.87(2) yes
C1 S1 Ru1 80.53(10) ?
C5 S2 Ru1 80.14(10) ?
C15 P1 C9 102.54(13) ?
C15 P1 C21 100.88(12) ?
C9 P1 C21 99.70(12) ?
C15 P1 Ru1 120.30(9) ?
C9 P1 Ru1 118.12(9) ?
C21 P1 Ru1 112.11(9) ?
C39 P2 C27 101.45(13) ?
C39 P2 C33 101.14(14) ?
C27 P2 C33 99.66(13) ?
C39 P2 Ru1 116.95(10) ?
C27 P2 Ru1 110.53(10) ?
C33 P2 Ru1 123.74(10) ?
C4 N1 C1 118.7(2) ?
C4 N1 Ru1 138.7(2) ?
C1 N1 Ru1 102.54(17) ?
C1 N2 C2 116.1(3) ?
C8 N3 C5 118.6(2) ?
C8 N3 Ru1 139.2(2) ?
C5 N3 Ru1 101.99(17) ?
C6 N4 C5 115.9(3) ?
N2 C1 N1 124.0(3) ?
N2 C1 S1 126.3(2) ?
N1 C1 S1 109.6(2) ?
N2 C2 C3 123.4(3) ?
N2 C2 H2B 118.3 ?
C3 C2 H2B 118.3 ?
C4 C3 C2 117.3(3) ?
C4 C3 H3A 121.4 ?
C2 C3 H3A 121.4 ?
N1 C4 C3 120.4(3) ?
N1 C4 H4B 119.8 ?
C3 C4 H4B 119.8 ?
N4 C5 N3 123.8(3) ?
N4 C5 S2 125.9(2) ?
N3 C5 S2 110.2(2) ?
N4 C6 C7 124.1(3) ?
N4 C6 H6A 118.0 ?
C7 C6 H6A 118.0 ?
C8 C7 C6 116.7(3) ?
C8 C7 H7A 121.6 ?
C6 C7 H7A 121.6 ?
N3 C8 C7 120.8(3) ?
N3 C8 H8A 119.6 ?
C7 C8 H8A 119.6 ?
C10 C9 C14 117.8(3) ?
C10 C9 P1 120.8(2) ?
C14 C9 P1 121.3(2) ?
C11 C10 C9 120.7(3) ?
C11 C10 H10A 119.6 ?
C9 C10 H10A 119.6 ?
C12 C11 C10 120.1(3) ?
C12 C11 H11A 119.9 ?
C10 C11 H11A 119.9 ?
C13 C12 C11 119.9(3) ?
C13 C12 H12A 120.1 ?
C11 C12 H12A 120.1 ?
C12 C13 C14 120.7(3) ?
C12 C13 H13A 119.6 ?
C14 C13 H13A 119.6 ?
C13 C14 C9 120.7(3) ?
C13 C14 H14A 119.6 ?
C9 C14 H14A 119.6 ?
C20 C15 C16 118.0(3) ?
C20 C15 P1 118.5(2) ?
C16 C15 P1 123.4(2) ?
C17 C16 C15 121.0(3) ?
C17 C16 H16A 119.5 ?
C15 C16 H16A 119.5 ?
C18 C17 C16 120.2(3) ?
C18 C17 H17A 119.9 ?
C16 C17 H17A 119.9 ?
C19 C18 C17 119.8(3) ?
C19 C18 H18A 120.1 ?
C17 C18 H18A 120.1 ?
C18 C19 C20 120.1(3) ?
C18 C19 H19A 120.0 ?
C20 C19 H19A 120.0 ?
C15 C20 C19 120.8(3) ?
C15 C20 H20A 119.6 ?
C19 C20 H20A 119.6 ?
C26 C21 C22 117.5(3) ?
C26 C21 P1 119.4(2) ?
C22 C21 P1 123.0(2) ?
C23 C22 C21 120.4(3) ?
C23 C22 H22A 119.8 ?
C21 C22 H22A 119.8 ?
C24 C23 C22 121.2(3) ?
C24 C23 H23A 119.4 ?
C22 C23 H23A 119.4 ?
C23 C24 C25 118.9(3) ?
C23 C24 H24A 120.6 ?
C25 C24 H24A 120.6 ?
C26 C25 C24 120.2(3) ?
C26 C25 H25A 119.9 ?
C24 C25 H25A 119.9 ?
C25 C26 C21 121.8(3) ?
C25 C26 H26A 119.1 ?
C21 C26 H26A 119.1 ?
C28 C27 C32 117.7(3) ?
C28 C27 P2 124.3(2) ?
C32 C27 P2 117.9(2) ?
C27 C28 C29 120.8(3) ?
C27 C28 H28A 119.6 ?
C29 C28 H28A 119.6 ?
C30 C29 C28 120.7(3) ?
C30 C29 H29A 119.7 ?
C28 C29 H29A 119.7 ?
C31 C30 C29 119.7(3) ?
C31 C30 H30A 120.1 ?
C29 C30 H30A 120.1 ?
C30 C31 C32 120.3(3) ?
C30 C31 H31A 119.8 ?
C32 C31 H31A 119.8 ?
C31 C32 C27 120.8(3) ?
C31 C32 H32A 119.6 ?
C27 C32 H32A 119.6 ?
C38 C33 C34 117.9(3) ?
C38 C33 P2 119.8(2) ?
C34 C33 P2 122.2(2) ?
C35 C34 C33 120.6(3) ?
C35 C34 H34A 119.7 ?
C33 C34 H34A 119.7 ?
C36 C35 C34 120.6(3) ?
C36 C35 H35A 119.7 ?
C34 C35 H35A 119.7 ?
C37 C36 C35 119.5(3) ?
C37 C36 H36A 120.3 ?
C35 C36 H36A 120.3 ?
C36 C37 C38 119.9(3) ?
C36 C37 H37A 120.0 ?
C38 C37 H37A 120.0 ?
C33 C38 C37 121.4(3) ?
C33 C38 H38A 119.3 ?
C37 C38 H38A 119.3 ?
C44 C39 C40 118.7(3) ?
C44 C39 P2 117.9(3) ?
C40 C39 P2 123.4(3) ?
C39 C40 C41 119.7(4) ?
C39 C40 H40A 120.2 ?
C41 C40 H40A 120.2 ?
C42 C41 C40 121.1(4) ?
C42 C41 H41A 119.5 ?
C40 C41 H41A 119.5 ?
C41 C42 C43 120.0(4) ?
C41 C42 H42A 120.0 ?
C43 C42 H42A 120.0 ?
C42 C43 C44 119.8(4) ?
C42 C43 H43A 120.1 ?
C44 C43 H43A 120.1 ?
C39 C44 C43 120.6(4) ?
C39 C44 H44A 119.7 ?
C43 C44 H44A 119.7 ?
Cl2 C45 Cl1 109.3(2) ?
Cl2 C45 Cl3 113.2(3) ?
Cl1 C45 Cl3 108.3(2) ?
Cl2 C45 H45 108.6 ?
Cl1 C45 H45 108.6 ?
Cl3 C45 H45 108.6 ?

loop_
_geom_bond_atom_site_label_1
_geom_bond_atom_site_label_2
_geom_bond_distance
_geom_bond_publ_flag
Ru1 N1 2.106(2) yes
Ru1 N3 2.109(2) yes
Ru1 P1 2.3212(8) yes
Ru1 P2 2.3294(9) yes
Ru1 S1 2.4366(7) yes
Ru1 S2 2.4378(7) yes
S1 C1 1.725(3) ?
S2 C5 1.722(3) ?
P1 C15 1.848(3) ?
P1 C9 1.852(3) ?
P1 C21 1.854(3) ?
P2 C39 1.841(3) ?
P2 C27 1.847(3) ?
P2 C33 1.849(3) ?
N1 C4 1.332(3) ?
N1 C1 1.360(3) ?
N2 C1 1.324(4) ?
N2 C2 1.338(4) ?
N3 C8 1.329(3) ?
N3 C5 1.356(3) ?
N4 C6 1.321(4) ?
N4 C5 1.335(3) ?
C2 C3 1.376(4) ?
C2 H2B 0.9300 ?
C3 C4 1.368(4) ?
C3 H3A 0.9300 ?
C4 H4B 0.9300 ?
C6 C7 1.379(5) ?
C6 H6A 0.9300 ?
C7 C8 1.368(4) ?
C7 H7A 0.9300 ?
C8 H8A 0.9300 ?
C9 C10 1.393(4) ?
C9 C14 1.398(4) ?
C10 C11 1.382(4) ?
C10 H10A 0.9300 ?
C11 C12 1.378(4) ?
C11 H11A 0.9300 ?
C12 C13 1.364(4) ?
C12 H12A 0.9300 ?
C13 C14 1.374(4) ?
C13 H13A 0.9300 ?
C14 H14A 0.9300 ?
C15 C20 1.388(4) ?
C15 C16 1.387(4) ?
C16 C17 1.377(4) ?
C16 H16A 0.9300 ?
C17 C18 1.375(5) ?
C17 H17A 0.9300 ?
C18 C19 1.371(5) ?
C18 H18A 0.9300 ?
C19 C20 1.387(4) ?
C19 H19A 0.9300 ?
C20 H20A 0.9300 ?
C21 C26 1.384(4) ?
C21 C22 1.394(4) ?
C22 C23 1.376(4) ?
C22 H22A 0.9300 ?
C23 C24 1.373(5) ?
C23 H23A 0.9300 ?
C24 C25 1.377(5) ?
C24 H24A 0.9300 ?
C25 C26 1.371(4) ?
C25 H25A 0.9300 ?
C26 H26A 0.9300 ?
C27 C28 1.381(4) ?
C27 C32 1.391(4) ?
C28 C29 1.386(4) ?
C28 H28A 0.9300 ?
C29 C30 1.363(5) ?
C29 H29A 0.9300 ?
C30 C31 1.362(5) ?
C30 H30A 0.9300 ?
C31 C32 1.389(4) ?
C31 H31A 0.9300 ?
C32 H32A 0.9300 ?
C33 C38 1.373(4) ?
C33 C34 1.386(4) ?
C34 C35 1.377(5) ?
C34 H34A 0.9300 ?
C35 C36 1.373(5) ?
C35 H35A 0.9300 ?
C36 C37 1.362(4) ?
C36 H36A 0.9300 ?
C37 C38 1.386(4) ?
C37 H37A 0.9300 ?
C38 H38A 0.9300 ?
C39 C44 1.383(4) ?
C39 C40 1.383(4) ?
C40 C41 1.385(5) ?
C40 H40A 0.9300 ?
C41 C42 1.357(7) ?
C41 H41A 0.9300 ?
C42 C43 1.364(6) ?
C42 H42A 0.9300 ?
C43 C44 1.386(5) ?
C43 H43A 0.9300 ?
C44 H44A 0.9300 ?
C45 Cl1' 1.564(8) ?
C45 Cl3' 1.620(8) ?
C45 Cl2' 1.618(9) ?
C45 Cl2 1.740(4) ?
C45 Cl1 1.762(4) ?
C45 Cl3 1.751(4) ?
C45 H45 0.9800 ?

loop_
_geom_torsion_atom_site_label_1
_geom_torsion_atom_site_label_2
_geom_torsion_atom_site_label_3
_geom_torsion_atom_site_label_4
_geom_torsion
N1 Ru1 S1 C1 0.96(11)
N3 Ru1 S1 C1 -79.46(11)
P1 Ru1 S1 C1 89.36(10)
P2 Ru1 S1 C1 -170.22(9)
S2 Ru1 S1 C1 -36.74(11)
N1 Ru1 S2 C5 -78.24(12)
N3 Ru1 S2 C5 3.36(12)
P1 Ru1 S2 C5 -166.95(10)
P2 Ru1 S2 C5 90.99(10)
S1 Ru1 S2 C5 -43.92(12)
N1 Ru1 P1 C15 140.64(12)
P2 Ru1 P1 C15 -30.76(11)
S1 Ru1 P1 C15 73.40(11)
S2 Ru1 P1 C15 -129.74(11)
N1 Ru1 P1 C9 -92.67(12)
N3 Ru1 P1 C9 -53.1(3)
P2 Ru1 P1 C9 95.93(11)
S1 Ru1 P1 C9 -159.91(11)
S2 Ru1 P1 C9 -3.05(11)
N1 Ru1 P1 C21 22.39(11)
N3 Ru1 P1 C21 61.9(3)
P2 Ru1 P1 C21 -149.01(10)
S1 Ru1 P1 C21 -44.85(10)
S2 Ru1 P1 C21 112.01(10)
N1 Ru1 P2 C39 -60.4(3)
N3 Ru1 P2 C39 -111.31(13)
P1 Ru1 P2 C39 74.66(12)
S1 Ru1 P2 C39 -18.46(12)
S2 Ru1 P2 C39 -178.47(12)
N1 Ru1 P2 C27 55.0(3)
N3 Ru1 P2 C27 4.05(12)
P1 Ru1 P2 C27 -169.98(10)
S1 Ru1 P2 C27 96.90(10)
S2 Ru1 P2 C27 -63.11(10)
N1 Ru1 P2 C33 172.7(3)
N3 Ru1 P2 C33 121.80(13)
P1 Ru1 P2 C33 -52.23(11)
S1 Ru1 P2 C33 -145.35(11)
S2 Ru1 P2 C33 54.64(11)
N3 Ru1 N1 C4 -81.1(3)
P1 Ru1 N1 C4 91.5(3)
P2 Ru1 N1 C4 -132.6(3)
S1 Ru1 N1 C4 -177.3(3)
S2 Ru1 N1 C4 -14.0(3)
N3 Ru1 N1 C1 95.06(17)
P1 Ru1 N1 C1 -92.41(16)
P2 Ru1 N1 C1 43.5(4)
S1 Ru1 N1 C1 -1.23(15)
S2 Ru1 N1 C1 162.12(16)
N1 Ru1 N3 C8 -86.4(3)
P1 Ru1 N3 C8 -126.4(3)
P2 Ru1 N3 C8 84.0(3)
S1 Ru1 N3 C8 -19.8(3)
S2 Ru1 N3 C8 -179.7(3)
N1 Ru1 N3 C5 88.93(18)
P1 Ru1 N3 C5 49.0(4)
P2 Ru1 N3 C5 -100.62(17)
S1 Ru1 N3 C5 155.53(17)
S2 Ru1 N3 C5 -4.30(15)
C2 N2 C1 N1 0.0(5)
C2 N2 C1 S1 179.9(2)
C4 N1 C1 N2 -1.3(4)
Ru1 N1 C1 N2 -178.4(2)
C4 N1 C1 S1 178.8(2)
Ru1 N1 C1 S1 1.7(2)
Ru1 S1 C1 N2 178.6(3)
Ru1 S1 C1 N1 -1.45(17)
C1 N2 C2 C3 0.9(5)
N2 C2 C3 C4 -0.5(5)
C1 N1 C4 C3 1.7(4)
Ru1 N1 C4 C3 177.4(2)
C2 C3 C4 N1 -0.8(5)
C6 N4 C5 N3 -2.5(5)
C6 N4 C5 S2 176.2(3)
C8 N3 C5 N4 1.4(4)
Ru1 N3 C5 N4 -175.2(3)
C8 N3 C5 S2 -177.5(2)
Ru1 N3 C5 S2 6.0(2)
Ru1 S2 C5 N4 176.1(3)
Ru1 S2 C5 N3 -5.14(18)
C5 N4 C6 C7 2.1(5)
N4 C6 C7 C8 -0.7(6)
C5 N3 C8 C7 0.2(4)
Ru1 N3 C8 C7 175.1(2)
C6 C7 C8 N3 -0.6(5)
C15 P1 C9 C10 110.2(3)
C21 P1 C9 C10 -146.2(3)
Ru1 P1 C9 C10 -24.6(3)
C15 P1 C9 C14 -69.7(3)
C21 P1 C9 C14 33.8(3)
Ru1 P1 C9 C14 155.4(2)
C14 C9 C10 C11 -0.9(5)
P1 C9 C10 C11 179.2(3)
C9 C10 C11 C12 0.1(5)
C10 C11 C12 C13 0.7(6)
C11 C12 C13 C14 -0.8(6)
C12 C13 C14 C9 0.0(5)
C10 C9 C14 C13 0.8(5)
P1 C9 C14 C13 -179.3(2)
C9 P1 C15 C20 179.8(2)
C21 P1 C15 C20 77.2(2)
Ru1 P1 C15 C20 -46.6(3)
C9 P1 C15 C16 2.7(3)
C21 P1 C15 C16 -99.9(2)
Ru1 P1 C15 C16 136.3(2)
C20 C15 C16 C17 -1.7(4)
P1 C15 C16 C17 175.4(2)
C15 C16 C17 C18 -0.1(5)
C16 C17 C18 C19 1.3(5)
C17 C18 C19 C20 -0.7(5)
C16 C15 C20 C19 2.3(4)
P1 C15 C20 C19 -175.0(2)
C18 C19 C20 C15 -1.1(5)
C15 P1 C21 C26 150.4(2)
C9 P1 C21 C26 45.4(3)
Ru1 P1 C21 C26 -80.4(2)
C15 P1 C21 C22 -33.5(3)
C9 P1 C21 C22 -138.4(2)
Ru1 P1 C21 C22 95.7(2)
C26 C21 C22 C23 -1.3(4)
P1 C21 C22 C23 -177.5(2)
C21 C22 C23 C24 0.6(5)
C22 C23 C24 C25 0.3(5)
C23 C24 C25 C26 -0.6(5)
C24 C25 C26 C21 -0.2(5)
C22 C21 C26 C25 1.1(4)
P1 C21 C26 C25 177.5(3)
C39 P2 C27 C28 19.5(3)
C33 P2 C27 C28 123.1(3)
Ru1 P2 C27 C28 -105.2(3)
C39 P2 C27 C32 -164.1(3)
C33 P2 C27 C32 -60.5(3)
Ru1 P2 C27 C32 71.2(3)
C32 C27 C28 C29 -1.6(5)
P2 C27 C28 C29 174.8(3)
C27 C28 C29 C30 0.0(6)
C28 C29 C30 C31 1.1(6)
C29 C30 C31 C32 -0.5(6)
C30 C31 C32 C27 -1.2(5)
C28 C27 C32 C31 2.2(5)
P2 C27 C32 C31 -174.5(3)
C39 P2 C33 C38 -99.2(2)
C27 P2 C33 C38 157.0(2)
Ru1 P2 C33 C38 34.2(3)
C39 P2 C33 C34 77.9(3)
C27 P2 C33 C34 -25.9(3)
Ru1 P2 C33 C34 -148.7(2)
C38 C33 C34 C35 -0.2(5)
P2 C33 C34 C35 -177.3(3)
C33 C34 C35 C36 0.2(6)
C34 C35 C36 C37 -0.4(6)
C35 C36 C37 C38 0.5(5)
C34 C33 C38 C37 0.4(4)
P2 C33 C38 C37 177.6(2)
C36 C37 C38 C33 -0.5(5)
C27 P2 C39 C44 -74.6(3)
C33 P2 C39 C44 -176.9(2)
Ru1 P2 C39 C44 45.7(3)
C27 P2 C39 C40 105.5(3)
C33 P2 C39 C40 3.1(3)
Ru1 P2 C39 C40 -134.2(3)
C44 C39 C40 C41 0.3(5)
P2 C39 C40 C41 -179.7(3)
C39 C40 C41 C42 0.0(6)
C40 C41 C42 C43 0.5(7)
C41 C42 C43 C44 -1.4(7)
C40 C39 C44 C43 -1.2(5)
P2 C39 C44 C43 178.8(3)
C42 C43 C44 C39 1.7(6)
